data_4113892
loop_
_publ_author_name
'Cheng-Yong Su'
'Yue-Peng Cai'
'Chun-Long Chen'
'Mark D. Smith'
'Wolfgang Kaim'
'Hans-Conrad zur Loye'

_publ_section_title
;
 Ligand-Directed Molecular Architectures: Self-Assembly of Two-Dimensional
 Rectangular Metallacycles and Three-Dimensional Trigonal or Tetragonal
 Prisms
;
_journal_name_full 'Journal of the American Chemical Society'
_journal_page_first 8595
_journal_page_last 8613
_journal_paper_doi 10.1021/ja034267k
_journal_volume 125
_journal_year 2003
_chemical_formula_sum 'C51 H48.5 Ag2 B2 F8 N9.5'
_chemical_formula_weight 1183.85
_chemical_name_systematic
; 
 ? 
;
_space_group_IT_number 128
_symmetry_cell_setting tetragonal
_symmetry_space_group_name_Hall '-P 4 2n'
_symmetry_space_group_name_H-M 'P 4/m n c'
_atom_sites_solution_hydrogens geom
_atom_sites_solution_primary direct
_atom_sites_solution_secondary difmap
_audit_creation_method SHELXL-97
_cell_angle_alpha 90.00
_cell_angle_beta 90.00
_cell_angle_gamma 90.00
_cell_formula_units_Z 4
_cell_length_a 18.555(3)
_cell_length_b 18.555(3)
_cell_length_c 15.958(3)
_cell_measurement_reflns_used 45
_cell_measurement_temperature 173(2)
_cell_measurement_theta_max 25.13
_cell_measurement_theta_min 9.75
_cell_volume 5494.1(16)
_computing_structure_refinement 'SHELXL-97 (Sheldrick, 1997)'
_computing_structure_solution 'SHELXS-97 (Sheldrick, 1990)'
_diffrn_ambient_temperature 173(2)
_diffrn_measured_fraction_theta_full 0.996
_diffrn_measured_fraction_theta_max 0.996
_diffrn_measurement_device_type 'Siemens P4'
_diffrn_radiation_monochromator graphite
_diffrn_radiation_source 'fine-focus sealed tube'
_diffrn_radiation_type MoK\a
_diffrn_radiation_wavelength 0.71073
_diffrn_reflns_av_R_equivalents 0.0478
_diffrn_reflns_av_sigmaI/netI 0.0511
_diffrn_reflns_limit_h_max 22
_diffrn_reflns_limit_h_min -1
_diffrn_reflns_limit_k_max 22
_diffrn_reflns_limit_k_min -2
_diffrn_reflns_limit_l_max 19
_diffrn_reflns_limit_l_min -2
_diffrn_reflns_number 7358
_diffrn_reflns_theta_full 26.00
_diffrn_reflns_theta_max 26.00
_diffrn_reflns_theta_min 2.20
_exptl_absorpt_coefficient_mu 0.783
_exptl_absorpt_correction_type none
_exptl_crystal_colour Colorless
_exptl_crystal_density_diffrn 1.431
_exptl_crystal_description Block
_exptl_crystal_F_000 2388
_exptl_crystal_size_max 0.55
_exptl_crystal_size_mid 0.50
_exptl_crystal_size_min 0.40
_refine_diff_density_max 1.134
_refine_diff_density_min -0.574
_refine_diff_density_rms 0.125
_refine_ls_extinction_method none
_refine_ls_goodness_of_fit_ref 0.989
_refine_ls_hydrogen_treatment mixed
_refine_ls_matrix_type full
_refine_ls_number_parameters 181
_refine_ls_number_reflns 2800
_refine_ls_number_restraints 12
_refine_ls_restrained_S_all 1.051
_refine_ls_R_factor_all 0.1450
_refine_ls_R_factor_gt 0.0855
_refine_ls_shift/su_max 0.020
_refine_ls_shift/su_mean 0.001
_refine_ls_structure_factor_coef Fsqd
_refine_ls_weighting_details 'calc w=1/[\s^2^(Fo^2^)+(0.1644P)^2^+0.0000P] where P=(Fo^2^+2Fc^2^)/3'
_refine_ls_weighting_scheme calc
_refine_ls_wR_factor_gt 0.2623
_refine_ls_wR_factor_ref 0.2933
_reflns_number_gt 1170
_reflns_number_total 2800
_reflns_threshold_expression >2sigma(I)
_cod_data_source_file ja034267ksi20030121_054932_01.cif
_cod_data_source_block 1
_cod_original_cell_volume 5494.0(15)
_cod_original_formula_sum 'C51 H48.50 Ag2 B2 F8 N9.50'
_cod_database_code 4113892

loop_
_symmetry_equiv_pos_as_xyz
'x, y, z'
'-x, -y, z'
'-y, x, z'
'y, -x, z'
'-x+1/2, y+1/2, -z+1/2'
'x+1/2, -y+1/2, -z+1/2'
'y+1/2, x+1/2, -z+1/2'
'-y+1/2, -x+1/2, -z+1/2'
'-x, -y, -z'
'x, y, -z'
'y, -x, -z'
'-y, x, -z'
'x-1/2, -y-1/2, z-1/2'
'-x-1/2, y-1/2, z-1/2'
'-y-1/2, -x-1/2, z-1/2'
'y-1/2, x-1/2, z-1/2'

loop_
_atom_site_label
_atom_site_type_symbol
_atom_site_fract_x
_atom_site_fract_y
_atom_site_fract_z
_atom_site_U_iso_or_equiv
_atom_site_adp_type
_atom_site_occupancy
_atom_site_symmetry_multiplicity
_atom_site_calc_flag
_atom_site_refinement_flags
Ag1 Ag 0.5000 0.0000 0.14305(4) 0.0984(2) Uani 1 2 d S
N1 N 0.41587(15) -0.07754(18) 0.14715(19) 0.0788(11) Uani 1 1 d .
N2 N 0.30566(15) -0.12191(16) 0.15175(15) 0.0665(9) Uani 1 1 d .
C1 C 0.3471(2) -0.0627(2) 0.1564(2) 0.0736(12) Uani 1 1 d .
H1A H 0.3292 -0.0165 0.1651 0.088 Uiso 1 1 calc R
C2 C 0.35310(19) -0.1801(2) 0.1367(2) 0.0647(11) Uani 1 1 d .
C3 C 0.3386(2) -0.2518(2) 0.1275(2) 0.0793(13) Uani 1 1 d .
H3 H 0.2918 -0.2699 0.1280 0.095 Uiso 1 1 calc R
C4 C 0.3982(3) -0.2958(3) 0.1172(2) 0.1022(16) Uani 1 1 d .
H4A H 0.3919 -0.3453 0.1108 0.123 Uiso 1 1 calc R
C5 C 0.4679(3) -0.2669(3) 0.1164(2) 0.1016(16) Uani 1 1 d .
H5A H 0.5072 -0.2973 0.1088 0.122 Uiso 1 1 calc R
C6 C 0.4790(2) -0.1948(3) 0.1266(3) 0.0928(15) Uani 1 1 d .
H6A H 0.5252 -0.1755 0.1287 0.111 Uiso 1 1 calc R
C7 C 0.41892(19) -0.1515(2) 0.1337(2) 0.0707(12) Uani 1 1 d .
C8 C 0.22644(18) -0.1259(2) 0.1599(2) 0.0737(12) Uani 1 1 d .
H8A H 0.2098 -0.0847 0.1919 0.088 Uiso 1 1 calc R
H8B H 0.2141 -0.1690 0.1912 0.088 Uiso 1 1 calc R
C9 C 0.18731(16) -0.12742(16) 0.07695(19) 0.0570(9) Uani 1 1 d .
C10 C 0.11206(19) -0.13379(18) 0.0764(2) 0.0705(11) Uani 1 1 d .
C11 C 0.0717(2) -0.1396(3) 0.1608(2) 0.0946(15) Uani 1 1 d .
H11A H 0.1057 -0.1377 0.2060 0.142 Uiso 1 1 calc R
H11B H 0.0459 -0.1844 0.1629 0.142 Uiso 1 1 calc R
H11C H 0.0383 -0.1003 0.1659 0.142 Uiso 1 1 calc R
C12 C 0.0767(3) -0.1349(3) 0.0000 0.0807(19) Uani 1 2 d S
H12A H 0.0266 -0.1365 0.0000 0.097 Uiso 1 2 calc SR
C13 C 0.2239(2) -0.1235(3) 0.0000 0.0646(15) Uani 1 2 d S
H13A H 0.2737 -0.1181 0.0000 0.077 Uiso 1 2 calc SR
B1 B 0.15638(16) -0.34362(16) 0.2500 0.0513(13) Uani 1 2 d S
F2 F 0.21566(18) -0.3521(2) 0.2103(4) 0.2051(17) Uani 1 1 d U
F1 F 0.10189(19) -0.3568(3) 0.2036(3) 0.2227(19) Uani 1 1 d U
N2W N 0.0585(4) -0.4108(4) 0.0000 0.064(2) Uani 0.50 2 d SP
C3W C 0.0970(5) -0.3709(4) 0.0000 0.041(2) Uani 0.50 2 d SP
C4W C 0.1617(5) -0.3247(4) 0.0000 0.051(3) Uani 0.50 2 d SP
H4W1 H 0.2041 -0.3544 -0.0006 0.077 Uiso 0.50 2 calc SPR
H4W2 H 0.1618 -0.2952 0.0494 0.077 Uiso 0.25 1 calc PR
H4W3 H 0.1613 -0.2945 -0.0488 0.077 Uiso 0.25 1 calc PR
C1W C 0.5000 -0.5000 0.0828(10) 0.080(4) Uiso 0.50 4 d SP
C2W C 0.5000 -0.5000 0.0000 0.255(13) Uiso 1 8 d S
N1W N 0.5000 -0.5000 0.1281(8) 0.077(4) Uiso 0.50 4 d SP

loop_
_atom_site_aniso_label
_atom_site_aniso_U_11
_atom_site_aniso_U_22
_atom_site_aniso_U_33
_atom_site_aniso_U_23
_atom_site_aniso_U_13
_atom_site_aniso_U_12
Ag1 0.0793(3) 0.1146(4) 0.1013(4) 0.000 0.000 -0.0126(3)
N1 0.0627(17) 0.114(2) 0.0599(19) 0.0025(18) -0.0064(15) 0.0028(18)
N2 0.0696(17) 0.0887(19) 0.0411(14) 0.0042(15) 0.0005(14) 0.0091(16)
C1 0.087(2) 0.091(2) 0.0429(17) -0.0046(19) 0.0003(19) 0.000(2)
C2 0.069(2) 0.087(2) 0.0379(16) 0.0049(18) -0.0036(17) 0.0099(19)
C3 0.090(3) 0.099(3) 0.0487(18) 0.014(2) -0.0055(19) 0.003(2)
C4 0.139(4) 0.104(3) 0.063(2) 0.015(2) 0.009(3) 0.031(3)
C5 0.094(3) 0.145(4) 0.065(2) 0.010(3) 0.012(2) 0.041(3)
C6 0.087(3) 0.115(3) 0.077(2) 0.012(3) 0.017(2) 0.027(3)
C7 0.071(2) 0.087(2) 0.0547(19) 0.008(2) -0.0028(19) 0.009(2)
C8 0.064(2) 0.102(3) 0.0553(19) 0.004(2) 0.0077(18) 0.009(2)
C9 0.0608(18) 0.0629(18) 0.0474(16) 0.0060(16) 0.0035(17) 0.0033(16)
C10 0.0648(19) 0.081(2) 0.066(2) 0.004(2) 0.0122(19) -0.0075(18)
C11 0.073(2) 0.138(4) 0.073(2) 0.007(3) 0.013(2) -0.022(3)
C12 0.055(3) 0.102(4) 0.085(4) 0.000 0.000 -0.015(3)
C13 0.049(2) 0.092(3) 0.053(3) 0.000 0.000 0.014(2)
B1 0.0461(13) 0.0461(13) 0.062(3) 0.002(2) -0.002(2) -0.023(2)
F2 0.125(2) 0.215(3) 0.276(4) 0.019(3) 0.032(3) -0.036(2)
F1 0.130(2) 0.312(4) 0.226(4) -0.067(3) -0.048(3) -0.011(3)
N2W 0.076(5) 0.090(5) 0.024(3) 0.000 0.000 -0.025(4)
C3W 0.073(5) 0.032(4) 0.018(3) 0.000 0.000 0.003(4)
C4W 0.092(6) 0.035(4) 0.027(4) 0.000 0.000 -0.006(4)

loop_
_atom_type_symbol
_atom_type_description
_atom_type_scat_dispersion_real
_atom_type_scat_dispersion_imag
_atom_type_scat_source
C C 0.0033 0.0016 'International Tables Vol C Tables 4.2.6.8 and 6.1.1.4'
H H 0.0000 0.0000 'International Tables Vol C Tables 4.2.6.8 and 6.1.1.4'
B B 0.0013 0.0007 'International Tables Vol C Tables 4.2.6.8 and 6.1.1.4'
N N 0.0061 0.0033 'International Tables Vol C Tables 4.2.6.8 and 6.1.1.4'
F F 0.0171 0.0103 'International Tables Vol C Tables 4.2.6.8 and 6.1.1.4'
Ag Ag -0.8971 1.1015 'International Tables Vol C Tables 4.2.6.8 and 6.1.1.4'

loop_
_geom_angle_atom_site_label_1
_geom_angle_atom_site_label_2
_geom_angle_atom_site_label_3
_geom_angle
_geom_angle_site_symmetry_1
_geom_angle_site_symmetry_3
N1 Ag1 N1 176.46(16) . 2_655
C1 N1 C7 105.3(3) . .
C1 N1 Ag1 125.1(3) . .
C7 N1 Ag1 129.4(2) . .
C1 N2 C2 106.1(3) . .
C1 N2 C8 127.3(3) . .
C2 N2 C8 126.6(3) . .
N1 C1 N2 112.2(3) . .
C7 C2 C3 124.4(4) . .
C7 C2 N2 105.8(3) . .
C3 C2 N2 129.8(3) . .
C2 C3 C4 115.4(4) . .
C3 C4 C5 120.9(4) . .
C6 C5 C4 120.9(4) . .
C5 C6 C7 117.4(4) . .
C2 C7 C6 120.8(4) . .
C2 C7 N1 110.5(3) . .
C6 C7 N1 128.4(4) . .
N2 C8 C9 113.7(3) . .
C10 C9 C13 118.7(3) . .
C10 C9 C8 119.1(3) . .
C13 C9 C8 122.2(3) . .
C12 C10 C9 118.6(3) . .
C12 C10 C11 122.5(3) . .
C9 C10 C11 118.9(3) . .
C10 C12 C10 123.4(5) . 10
C9 C13 C9 121.8(4) 10 .
F1 B1 F1 91.8(5) 7_545 .
F1 B1 F2 111.7(3) 7_545 7_545
F1 B1 F2 110.8(3) . 7_545
F1 B1 F2 110.8(3) 7_545 .
F1 B1 F2 111.7(3) . .
F2 B1 F2 117.2(5) 7_545 .
N2W C3W C4W 169.6(9) . .
N1W C1W C2W 180.000(1) . .
C1W C2W C1W 180.000(2) . 9_645

loop_
_geom_bond_atom_site_label_1
_geom_bond_atom_site_label_2
_geom_bond_distance
_geom_bond_site_symmetry_2
Ag1 N1 2.124(3) .
Ag1 N1 2.124(3) 2_655
N1 C1 1.313(5) .
N1 C7 1.390(5) .
N2 C1 1.343(5) .
N2 C2 1.413(5) .
N2 C8 1.478(4) .
C2 C7 1.332(5) .
C2 C3 1.367(5) .
C3 C4 1.385(6) .
C4 C5 1.401(7) .
C5 C6 1.363(7) .
C6 C7 1.379(6) .
C8 C9 1.510(5) .
C9 C10 1.401(5) .
C9 C13 1.405(4) .
C10 C12 1.385(4) .
C10 C11 1.545(5) .
C12 C10 1.385(4) 10
C13 C9 1.405(4) 10
B1 F1 1.277(5) 7_545
B1 F1 1.277(5) .
B1 F2 1.279(5) 7_545
B1 F2 1.279(5) .
N2W C3W 1.029(11) .
C3W C4W 1.475(12) .
C1W N1W 0.72(2) .
C1W C2W 1.322(17) .
C2W C1W 1.322(17) 9_645
